data_7014324
loop_
_publ_author_name
'Baumann, Stefan O.'
'Puchberger, Michael'
'Schubert, Ulrich'

_publ_section_title
;
 Oximate-substituted zirconium alkoxides.
;
_journal_issue 6
_journal_name_full 'Dalton transactions (Cambridge, England : 2003)'
_journal_page_first 1401
_journal_page_last 1406
_journal_paper_doi 10.1039/c0dt00384k
_journal_volume 40
_journal_year 2011
_chemical_formula_moiety 'C30 H62 N6 O8 Zr2'
_chemical_formula_sum 'C30 H62 N6 O8 Zr2'
_chemical_formula_weight 817.30
_chemical_name_systematic
;
?
;
_space_group_IT_number 15
_symmetry_cell_setting monoclinic
_symmetry_space_group_name_Hall '-C 2yc'
_symmetry_space_group_name_H-M 'C 1 2/c 1'
_atom_sites_solution_hydrogens geom
_atom_sites_solution_primary direct
_atom_sites_solution_secondary difmap
_audit_creation_method SHELXL-97
_cell_angle_alpha 90.00
_cell_angle_beta 101.557(2)
_cell_angle_gamma 90.00
_cell_formula_units_Z 4
_cell_length_a 14.545(2)
_cell_length_b 18.251(3)
_cell_length_c 15.208(2)
_cell_measurement_reflns_used 8411
_cell_measurement_temperature 100(2)
_cell_measurement_theta_max 30.202
_cell_measurement_theta_min 2.091
_cell_volume 3955.3(10)
_computing_cell_refinement 'Bruker-AXS APEX 2 Software'
_computing_data_collection 'Bruker-AXS APEX 2 Software'
_computing_data_reduction 'Bruker-AXS APEX 2 Software'
_computing_molecular_graphics 'Bruker-AXS SHELXTL Software'
_computing_publication_material 'Bruker-AXS SHELXTL Software'
_computing_structure_refinement 'SHELXL-97 (Sheldrick, 1997)'
_computing_structure_solution 'SHELXS-97 (Sheldrick, 1990)'
_diffrn_ambient_temperature 100(2)
_diffrn_measured_fraction_theta_full 0.997
_diffrn_measured_fraction_theta_max 0.997
_diffrn_measurement_device 'Bruker-AXS KAPPA APEX II CCD Detector'
_diffrn_measurement_method omega-scans
_diffrn_radiation_monochromator graphite
_diffrn_radiation_source 'fine-focus sealed tube'
_diffrn_radiation_type MoK\a
_diffrn_radiation_wavelength 0.71073
_diffrn_reflns_av_R_equivalents 0.0325
_diffrn_reflns_av_sigmaI/netI 0.0270
_diffrn_reflns_limit_h_max 17
_diffrn_reflns_limit_h_min -17
_diffrn_reflns_limit_k_max 21
_diffrn_reflns_limit_k_min -21
_diffrn_reflns_limit_l_max 18
_diffrn_reflns_limit_l_min -18
_diffrn_reflns_number 14184
_diffrn_reflns_theta_full 25.00
_diffrn_reflns_theta_max 25.00
_diffrn_reflns_theta_min 2.73
_diffrn_standards_interval_time 10
_exptl_absorpt_coefficient_mu 0.577
_exptl_absorpt_correction_T_max 0.8693
_exptl_absorpt_correction_T_min 0.7422
_exptl_absorpt_correction_type multi-scan
_exptl_absorpt_process_details SADABS
_exptl_crystal_colour colorless
_exptl_crystal_density_diffrn 1.372
_exptl_crystal_density_method 'not measured'
_exptl_crystal_description prism
_exptl_crystal_F_000 1712
_exptl_crystal_size_max 0.55
_exptl_crystal_size_mid 0.26
_exptl_crystal_size_min 0.25
_refine_diff_density_max 0.764
_refine_diff_density_min -0.623
_refine_diff_density_rms 0.077
_refine_ls_extinction_method none
_refine_ls_goodness_of_fit_ref 1.081
_refine_ls_hydrogen_treatment constr
_refine_ls_matrix_type full
_refine_ls_number_parameters 214
_refine_ls_number_reflns 3477
_refine_ls_number_restraints 7
_refine_ls_restrained_S_all 1.080
_refine_ls_R_factor_all 0.0573
_refine_ls_R_factor_gt 0.0424
_refine_ls_shift/su_max 0.001
_refine_ls_shift/su_mean 0.000
_refine_ls_structure_factor_coef Fsqd
_refine_ls_weighting_details 'calc w=1/[\s^2^(Fo^2^)+(0.0655P)^2^+8.9025P] where P=(Fo^2^+2Fc^2^)/3'
_refine_ls_weighting_scheme calc
_refine_ls_wR_factor_gt 0.1141
_refine_ls_wR_factor_ref 0.1223
_reflns_number_gt 2829
_reflns_number_total 3477
_reflns_threshold_expression I>2\s(I)
_cod_data_source_file C0DT00384K.TXT
_cod_data_source_block sb061
_cod_original_cell_volume 3955.4(11)
_cod_original_sg_symbol_H-M 'C 2/c'
_cod_database_code 7014324

loop_
_symmetry_equiv_pos_as_xyz
'x, y, z'
'-x, y, -z+1/2'
'x+1/2, y+1/2, z'
'-x+1/2, y+1/2, -z+1/2'
'-x, -y, -z'
'x, -y, z-1/2'
'-x+1/2, -y+1/2, -z'
'x+1/2, -y+1/2, z-1/2'

loop_
_atom_site_label
_atom_site_type_symbol
_atom_site_fract_x
_atom_site_fract_y
_atom_site_fract_z
_atom_site_U_iso_or_equiv
_atom_site_adp_type
_atom_site_occupancy
_atom_site_symmetry_multiplicity
_atom_site_calc_flag
_atom_site_refinement_flags
_atom_site_disorder_assembly
_atom_site_disorder_group
Zr1 Zr 0.68832(3) 0.223256(19) 0.08392(2) 0.03906(16) Uani 1 1 d . . .
O1 O 0.77380(17) 0.30798(13) 0.04271(15) 0.0373(6) Uani 1 1 d . . .
C1 C 0.8097(3) 0.3754(2) 0.0850(2) 0.0485(10) Uani 1 1 d . . .
H1 H 0.8520 0.3973 0.0477 0.058 Uiso 1 1 calc R . .
C2 C 0.7310(4) 0.4291(2) 0.0858(3) 0.0691(14) Uani 1 1 d . . .
H2A H 0.6979 0.4384 0.0241 0.104 Uiso 1 1 calc R . .
H2B H 0.7570 0.4752 0.1132 0.104 Uiso 1 1 calc R . .
H2C H 0.6872 0.4087 0.1206 0.104 Uiso 1 1 calc R . .
C3 C 0.8687(3) 0.3603(3) 0.1770(3) 0.0629(12) Uani 1 1 d . . .
H3A H 0.8283 0.3428 0.2170 0.094 Uiso 1 1 calc R . .
H3B H 0.9002 0.4055 0.2014 0.094 Uiso 1 1 calc R . .
H3C H 0.9158 0.3230 0.1722 0.094 Uiso 1 1 calc R . .
O2 O 0.8036(2) 0.16423(14) 0.15548(17) 0.0485(6) Uani 1 1 d . . .
N1 N 0.7344(3) 0.11211(18) 0.1321(2) 0.0530(9) Uani 1 1 d . . .
C4 C 0.7543(5) 0.0448(3) 0.1532(3) 0.0744(16) Uani 1 1 d . . .
C5 C 0.8493(6) 0.0190(3) 0.1993(4) 0.105(2) Uani 1 1 d . . .
H5A H 0.8802 -0.0055 0.1558 0.157 Uiso 1 1 calc R . .
H5B H 0.8428 -0.0155 0.2471 0.157 Uiso 1 1 calc R . .
H5C H 0.8871 0.0610 0.2253 0.157 Uiso 1 1 calc R . .
C6 C 0.6853(6) -0.0135(3) 0.1256(4) 0.094(2) Uani 1 1 d . . .
H6A H 0.6985 -0.0369 0.0707 0.112 Uiso 1 1 calc R . .
H6B H 0.6937 -0.0512 0.1734 0.112 Uiso 1 1 calc R . .
C7 C 0.5931(6) 0.0093(4) 0.1088(5) 0.110(2) Uani 1 1 d . . .
H7A H 0.5766 0.0264 0.1647 0.164 Uiso 1 1 calc R . .
H7B H 0.5523 -0.0317 0.0846 0.164 Uiso 1 1 calc R . .
H7C H 0.5848 0.0494 0.0650 0.164 Uiso 1 1 calc R . .
O3 O 0.6626(2) 0.29810(16) 0.18050(18) 0.0568(8) Uani 1 1 d . . .
N2 N 0.6434(2) 0.23240(18) 0.2162(2) 0.0490(8) Uani 1 1 d . . .
C8 C 0.6215(3) 0.2308(2) 0.2932(3) 0.0560(11) Uani 1 1 d . A .
C9 C 0.6135(4) 0.2975(3) 0.3468(3) 0.0791(16) Uani 1 1 d . . .
H9A H 0.6763 0.3164 0.3719 0.119 Uiso 1 1 calc R . .
H9B H 0.5813 0.2853 0.3956 0.119 Uiso 1 1 calc R . .
H9C H 0.5775 0.3348 0.3082 0.119 Uiso 1 1 calc R . .
C10 C 0.6045(4) 0.1585(3) 0.3303(4) 0.0875(19) Uani 1 1 d D . .
H10A H 0.5517 0.1641 0.3620 0.105 Uiso 0.733(17) 1 calc PR A 1
H10B H 0.5827 0.1252 0.2789 0.105 Uiso 0.733(17) 1 calc PR A 1
H10C H 0.6313 0.1602 0.3954 0.105 Uiso 0.267(17) 1 calc PR A 2
H10D H 0.5357 0.1534 0.3240 0.105 Uiso 0.267(17) 1 calc PR A 2
C11 C 0.6736(8) 0.1249(6) 0.3858(8) 0.136(5) Uani 0.733(17) 1 d PDU A 1
H11A H 0.7242 0.1133 0.3541 0.204 Uiso 0.733(17) 1 calc PR A 1
H11B H 0.6499 0.0795 0.4076 0.204 Uiso 0.733(17) 1 calc PR A 1
H11C H 0.6978 0.1570 0.4369 0.204 Uiso 0.733(17) 1 calc PR A 1
C11A C 0.6349(11) 0.0978(4) 0.29925(15) 0.171(19) Uani 0.267(17) 1 d PDU A 2
H11D H 0.7019 0.0917 0.3247 0.256 Uiso 0.267(17) 1 calc PR A 2
H11E H 0.6254 0.1005 0.2337 0.256 Uiso 0.267(17) 1 calc PR A 2
H11F H 0.6000 0.0559 0.3163 0.256 Uiso 0.267(17) 1 calc PR A 2
O4 O 0.55230(13) 0.18903(12) 0.02811(12) 0.0532(7) Uani 1 1 d R . .
N3 N 0.55318(14) 0.25911(12) -0.00740(16) 0.0520(9) Uani 1 1 d R . .
C12 C 0.48177(13) 0.28134(12) -0.06461(12) 0.0662(14) Uani 1 1 d R . .
C13 C 0.39679(16) 0.23304(14) -0.0946(3) 0.099(2) Uani 1 1 d R . .
H13A H 0.4166 0.1860 -0.1159 0.149 Uiso 1 1 calc R . .
H13B H 0.3531 0.2572 -0.1434 0.149 Uiso 1 1 calc R . .
H13C H 0.3656 0.2246 -0.0441 0.149 Uiso 1 1 calc R . .
C14 C 0.4866(4) 0.3565(3) -0.0994(4) 0.0871(18) Uani 1 1 d . . .
H14A H 0.5534 0.3706 -0.0923 0.104 Uiso 1 1 calc R . .
H14B H 0.4591 0.3564 -0.1645 0.104 Uiso 1 1 calc R . .
C15 C 0.4381(6) 0.4127(4) -0.0557(5) 0.126(3) Uani 1 1 d . . .
H15A H 0.3707 0.4021 -0.0673 0.189 Uiso 1 1 calc R . .
H15B H 0.4484 0.4611 -0.0800 0.189 Uiso 1 1 calc R . .
H15C H 0.4630 0.4122 0.0091 0.189 Uiso 1 1 calc R . .

loop_
_atom_site_aniso_label
_atom_site_aniso_U_11
_atom_site_aniso_U_22
_atom_site_aniso_U_33
_atom_site_aniso_U_23
_atom_site_aniso_U_13
_atom_site_aniso_U_12
Zr1 0.0516(3) 0.0431(2) 0.0315(2) -0.00069(14) 0.02996(17) -0.00544(16)
O1 0.0489(14) 0.0387(13) 0.0310(12) -0.0008(10) 0.0242(11) -0.0015(11)
C1 0.069(3) 0.043(2) 0.043(2) -0.0083(16) 0.0347(19) -0.0094(19)
C2 0.118(4) 0.042(2) 0.064(3) 0.002(2) 0.057(3) 0.006(3)
C3 0.073(3) 0.073(3) 0.049(2) -0.023(2) 0.029(2) -0.013(2)
O2 0.0654(17) 0.0456(15) 0.0399(13) 0.0051(11) 0.0235(12) -0.0036(13)
N1 0.084(3) 0.049(2) 0.0340(16) -0.0004(14) 0.0314(17) -0.0143(18)
C4 0.149(5) 0.047(3) 0.034(2) 0.0032(18) 0.034(3) -0.024(3)
C5 0.194(7) 0.056(3) 0.054(3) 0.022(2) -0.001(4) 0.006(4)
C6 0.149(6) 0.070(4) 0.073(4) 0.001(3) 0.048(4) -0.029(4)
C7 0.141(7) 0.077(4) 0.120(6) 0.008(4) 0.048(5) -0.028(4)
O3 0.084(2) 0.0529(17) 0.0485(16) -0.0021(13) 0.0478(16) -0.0073(15)
N2 0.061(2) 0.057(2) 0.0377(17) 0.0017(14) 0.0314(16) -0.0037(16)
C8 0.065(3) 0.068(3) 0.046(2) 0.0065(19) 0.039(2) 0.006(2)
C9 0.109(4) 0.091(4) 0.052(3) -0.004(3) 0.051(3) 0.013(3)
C10 0.116(5) 0.076(3) 0.098(4) 0.033(3) 0.085(4) 0.031(3)
C11 0.157(11) 0.124(9) 0.141(10) 0.045(8) 0.066(9) 0.075(8)
C11A 0.15(3) 0.21(4) 0.17(3) 0.12(3) 0.10(3) 0.06(3)
O4 0.0554(17) 0.0652(18) 0.0485(15) -0.0092(13) 0.0336(13) -0.0154(14)
N3 0.050(2) 0.068(2) 0.0472(19) -0.0050(17) 0.0318(17) 0.0020(17)
C12 0.055(3) 0.108(4) 0.041(2) -0.012(2) 0.024(2) 0.013(3)
C13 0.060(3) 0.173(7) 0.066(3) -0.045(4) 0.016(3) -0.002(4)
C14 0.084(4) 0.119(5) 0.063(3) 0.021(3) 0.027(3) 0.044(4)
C15 0.147(7) 0.123(6) 0.122(6) 0.002(5) 0.060(5) 0.026(5)

loop_
_atom_type_symbol
_atom_type_description
_atom_type_scat_dispersion_real
_atom_type_scat_dispersion_imag
_atom_type_scat_source
C C 0.0033 0.0016 'International Tables Vol C Tables 4.2.6.8 and 6.1.1.4'
H H 0.0000 0.0000 'International Tables Vol C Tables 4.2.6.8 and 6.1.1.4'
N N 0.0061 0.0033 'International Tables Vol C Tables 4.2.6.8 and 6.1.1.4'
O O 0.0106 0.0060 'International Tables Vol C Tables 4.2.6.8 and 6.1.1.4'
Zr Zr -2.9673 0.5597 'International Tables Vol C Tables 4.2.6.8 and 6.1.1.4'

loop_
_geom_angle_atom_site_label_1
_geom_angle_atom_site_label_2
_geom_angle_atom_site_label_3
_geom_angle
_geom_angle_site_symmetry_1
_geom_angle_site_symmetry_3
_geom_angle_publ_flag
O4 Zr1 O3 101.09(10) . . ?
O4 Zr1 O2 130.53(10) . . ?
O3 Zr1 O2 101.96(12) . . ?
O4 Zr1 O1 130.69(9) . . ?
O3 Zr1 O1 86.02(10) . . ?
O2 Zr1 O1 94.10(10) . . ?
O4 Zr1 O1 87.09(8) . 7_655 ?
O3 Zr1 O1 154.39(10) . 7_655 ?
O2 Zr1 O1 90.39(10) . 7_655 ?
O1 Zr1 O1 70.63(10) . 7_655 ?
O4 Zr1 N1 93.44(11) . . ?
O3 Zr1 N1 116.75(11) . . ?
O2 Zr1 N1 37.11(12) . . ?
O1 Zr1 N1 126.84(11) . . ?
O1 Zr1 N1 86.54(10) 7_655 . ?
O4 Zr1 N2 87.97(10) . . ?
O3 Zr1 N2 36.57(11) . . ?
O2 Zr1 N2 85.35(11) . . ?
O1 Zr1 N2 119.76(11) . . ?
O1 Zr1 N2 168.98(10) 7_655 . ?
N1 Zr1 N2 83.94(11) . . ?
O4 Zr1 N3 37.0 . . ?
O3 Zr1 N3 89.22(10) . . ?
O2 Zr1 N3 165.77(9) . . ?
O1 Zr1 N3 95.44(9) . . ?
O1 Zr1 N3 82.86(8) 7_655 . ?
N1 Zr1 N3 129.48(11) . . ?
N2 Zr1 N3 98.97(11) . . ?
O4 Zr1 Zr1 111.45(5) . 7_655 ?
O3 Zr1 Zr1 120.92(8) . 7_655 ?
O2 Zr1 Zr1 92.74(7) . 7_655 ?
O1 Zr1 Zr1 35.57(6) . 7_655 ?
O1 Zr1 Zr1 35.05(6) 7_655 7_655 ?
N1 Zr1 Zr1 109.13(8) . 7_655 ?
N2 Zr1 Zr1 155.16(9) . 7_655 ?
N3 Zr1 Zr1 88.92(5) . 7_655 ?
C1 O1 Zr1 131.53(18) . . ?
C1 O1 Zr1 119.05(18) . 7_655 ?
Zr1 O1 Zr1 109.37(10) . 7_655 ?
O1 C1 C2 110.6(4) . . ?
O1 C1 C3 110.3(3) . . ?
C2 C1 C3 113.7(3) . . ?
N1 O2 Zr1 75.8(2) . . ?
C4 N1 O2 118.6(4) . . ?
C4 N1 Zr1 173.8(4) . . ?
O2 N1 Zr1 67.05(17) . . ?
N1 C4 C6 121.0(6) . . ?
N1 C4 C5 123.9(5) . . ?
C6 C4 C5 114.9(5) . . ?
C7 C6 C4 114.8(6) . . ?
N2 O3 Zr1 77.63(18) . . ?
C8 N2 O3 119.6(3) . . ?
C8 N2 Zr1 173.9(3) . . ?
O3 N2 Zr1 65.79(16) . . ?
N2 C8 C10 117.7(4) . . ?
N2 C8 C9 123.2(4) . . ?
C10 C8 C9 119.1(4) . . ?
C11A C10 C11 64.7(7) . . ?
C11A C10 C8 121.5(6) . . ?
C11 C10 C8 119.5(8) . . ?
N3 O4 Zr1 78.51(7) . . ?
C12 N3 O4 119.1 . . ?
C12 N3 Zr1 174.30(10) . . ?
O4 N3 Zr1 64.53(7) . . ?
N3 C12 C14 116.6(3) . . ?
N3 C12 C13 121.55(8) . . ?
C14 C12 C13 121.8(3) . . ?
C15 C14 C12 115.0(5) . . ?

loop_
_geom_bond_atom_site_label_1
_geom_bond_atom_site_label_2
_geom_bond_distance
_geom_bond_site_symmetry_2
_geom_bond_publ_flag
Zr1 O4 2.086(2) . ?
Zr1 O3 2.094(3) . ?
Zr1 O2 2.103(3) . ?
Zr1 O1 2.154(2) . ?
Zr1 O1 2.182(2) 7_655 ?
Zr1 N1 2.215(4) . ?
Zr1 N2 2.242(3) . ?
Zr1 N3 2.264(3) . ?
Zr1 Zr1 3.5389(7) 7_655 ?
O1 C1 1.437(4) . ?
O1 Zr1 2.182(2) 7_655 ?
C1 C2 1.509(6) . ?
C1 C3 1.512(6) . ?
O2 N1 1.378(4) . ?
N1 C4 1.287(6) . ?
C4 C6 1.465(8) . ?
C4 C5 1.495(9) . ?
C6 C7 1.379(9) . ?
O3 N2 1.368(4) . ?
N2 C8 1.274(5) . ?
C8 C10 1.475(6) . ?
C8 C9 1.483(7) . ?
C10 C11A 1.315(6) . ?
C10 C11 1.327(10) . ?
O4 N3 1.3893(13) . ?
N3 C12 1.2800(16) . ?
C12 C14 1.477(6) . ?
C12 C13 1.5125 . ?
C14 C15 1.476(8) . ?

loop_
_geom_torsion_atom_site_label_1
_geom_torsion_atom_site_label_2
_geom_torsion_atom_site_label_3
_geom_torsion_atom_site_label_4
_geom_torsion
_geom_torsion_site_symmetry_1
_geom_torsion_site_symmetry_2
_geom_torsion_site_symmetry_3
_geom_torsion_site_symmetry_4
_geom_torsion_publ_flag
O4 Zr1 O1 C1 114.6(3) . . . . ?
O3 Zr1 O1 C1 13.4(3) . . . . ?
O2 Zr1 O1 C1 -88.4(3) . . . . ?
O1 Zr1 O1 C1 -177.3(4) 7_655 . . . ?
N1 Zr1 O1 C1 -107.4(3) . . . . ?
N2 Zr1 O1 C1 -1.4(4) . . . . ?
N3 Zr1 O1 C1 102.2(3) . . . . ?
Zr1 Zr1 O1 C1 -177.3(4) 7_655 . . . ?
O4 Zr1 O1 Zr1 -68.08(14) . . . 7_655 ?
O3 Zr1 O1 Zr1 -169.30(13) . . . 7_655 ?
O2 Zr1 O1 Zr1 88.97(12) . . . 7_655 ?
O1 Zr1 O1 Zr1 0.0 7_655 . . 7_655 ?
N1 Zr1 O1 Zr1 69.92(15) . . . 7_655 ?
N2 Zr1 O1 Zr1 175.96(12) . . . 7_655 ?
N3 Zr1 O1 Zr1 -80.46(11) . . . 7_655 ?
Zr1 O1 C1 C2 -69.0(4) . . . . ?
Zr1 O1 C1 C2 113.9(3) 7_655 . . . ?
Zr1 O1 C1 C3 57.7(4) . . . . ?
Zr1 O1 C1 C3 -119.5(3) 7_655 . . . ?
O4 Zr1 O2 N1 2.8(2) . . . . ?
O3 Zr1 O2 N1 118.86(17) . . . . ?
O1 Zr1 O2 N1 -154.34(16) . . . . ?
O1 Zr1 O2 N1 -83.74(16) 7_655 . . . ?
N2 Zr1 O2 N1 86.09(17) . . . . ?
N3 Zr1 O2 N1 -22.3(4) . . . . ?
Zr1 Zr1 O2 N1 -118.73(15) 7_655 . . . ?
Zr1 O2 N1 C4 177.1(3) . . . . ?
O4 Zr1 N1 C4 27(3) . . . . ?
O3 Zr1 N1 C4 131(3) . . . . ?
O2 Zr1 N1 C4 -155(3) . . . . ?
O1 Zr1 N1 C4 -123(3) . . . . ?
O1 Zr1 N1 C4 -60(3) 7_655 . . . ?
N2 Zr1 N1 C4 114(3) . . . . ?
N3 Zr1 N1 C4 18(3) . . . . ?
Zr1 Zr1 N1 C4 -87(3) 7_655 . . . ?
O4 Zr1 N1 O2 -177.89(15) . . . . ?
O3 Zr1 N1 O2 -73.64(19) . . . . ?
O1 Zr1 N1 O2 32.7(2) . . . . ?
O1 Zr1 N1 O2 95.24(16) 7_655 . . . ?
N2 Zr1 N1 O2 -90.30(17) . . . . ?
N3 Zr1 N1 O2 173.05(13) . . . . ?
Zr1 Zr1 N1 O2 67.99(16) 7_655 . . . ?
O2 N1 C4 C6 -176.5(4) . . . . ?
Zr1 N1 C4 C6 -22(3) . . . . ?
O2 N1 C4 C5 -1.9(6) . . . . ?
Zr1 N1 C4 C5 152(3) . . . . ?
N1 C4 C6 C7 -23.9(7) . . . . ?
C5 C4 C6 C7 161.1(6) . . . . ?
O4 Zr1 O3 N2 71.0(2) . . . . ?
O2 Zr1 O3 N2 -64.9(2) . . . . ?
O1 Zr1 O3 N2 -158.2(2) . . . . ?
O1 Zr1 O3 N2 177.9(2) 7_655 . . . ?
N1 Zr1 O3 N2 -28.6(3) . . . . ?
N3 Zr1 O3 N2 106.3(2) . . . . ?
Zr1 Zr1 O3 N2 -165.47(17) 7_655 . . . ?
Zr1 O3 N2 C8 176.8(4) . . . . ?
O4 Zr1 N2 C8 96(3) . . . . ?
O3 Zr1 N2 C8 -153(3) . . . . ?
O2 Zr1 N2 C8 -35(3) . . . . ?
O1 Zr1 N2 C8 -127(3) . . . . ?
O1 Zr1 N2 C8 32(4) 7_655 . . . ?
N1 Zr1 N2 C8 2(3) . . . . ?
N3 Zr1 N2 C8 131(3) . . . . ?
Zr1 Zr1 N2 C8 -122(3) 7_655 . . . ?
O4 Zr1 N2 O3 -111.8(2) . . . . ?
O2 Zr1 N2 O3 117.3(2) . . . . ?
O1 Zr1 N2 O3 25.2(2) . . . . ?
O1 Zr1 N2 O3 -175.1(5) 7_655 . . . ?
N1 Zr1 N2 O3 154.5(2) . . . . ?
N3 Zr1 N2 O3 -76.4(2) . . . . ?
Zr1 Zr1 N2 O3 30.8(4) 7_655 . . . ?
O3 N2 C8 C10 -178.1(4) . . . . ?
Zr1 N2 C8 C10 -27(3) . . . . ?
O3 N2 C8 C9 1.3(7) . . . . ?
Zr1 N2 C8 C9 152(3) . . . . ?
N2 C8 C10 C11A 18.5(11) . . . . ?
C9 C8 C10 C11A -160.9(8) . . . . ?
N2 C8 C10 C11 95.2(8) . . . . ?
C9 C8 C10 C11 -84.2(8) . . . . ?
O3 Zr1 O4 N3 73.53(9) . . . . ?
O2 Zr1 O4 N3 -170.02(11) . . . . ?
O1 Zr1 O4 N3 -20.79(10) . . . . ?
O1 Zr1 O4 N3 -81.99(8) 7_655 . . . ?
N1 Zr1 O4 N3 -168.35(9) . . . . ?
N2 Zr1 O4 N3 107.85(10) . . . . ?
Zr1 Zr1 O4 N3 -56.23(5) 7_655 . . . ?
Zr1 O4 N3 C12 175.07(10) . . . . ?
O4 Zr1 N3 C12 -130.9(5) . . . . ?
O3 Zr1 N3 C12 119.3(5) . . . . ?
O2 Zr1 N3 C12 -98.5(6) . . . . ?
O1 Zr1 N3 C12 33.4(5) . . . . ?
O1 Zr1 N3 C12 -36.3(5) 7_655 . . . ?
N1 Zr1 N3 C12 -115.8(5) . . . . ?
N2 Zr1 N3 C12 154.7(5) . . . . ?
Zr1 Zr1 N3 C12 -1.7(5) 7_655 . . . ?
O3 Zr1 N3 O4 -109.75(8) . . . . ?
O2 Zr1 N3 O4 32.4(3) . . . . ?
O1 Zr1 N3 O4 164.31(7) . . . . ?
O1 Zr1 N3 O4 94.66(8) 7_655 . . . ?
N1 Zr1 N3 O4 15.14(12) . . . . ?
N2 Zr1 N3 O4 -74.37(10) . . . . ?
Zr1 Zr1 N3 O4 129.30(4) 7_655 . . . ?
O4 N3 C12 C14 179.5(2) . . . . ?
Zr1 N3 C12 C14 -51.8(5) . . . . ?
O4 N3 C12 C13 -0.2 . . . . ?
Zr1 N3 C12 C13 128.4(5) . . . . ?
N3 C12 C14 C15 -98.6(6) . . . . ?
C13 C12 C14 C15 81.2(6) . . . . ?
